data_4507281
loop_
_publ_author_name
'Sakai, Takahiro'
'Katagiri, Kosuke'
'Uemura, Yuki'
'Masu, Hyuma'
'Tominaga, Masahide'
'Azumaya, Isao'

_publ_section_title
;
 Pseudopolymorphism and Polymorphic Transition Behavior
 ofN-(4&#x2032;-Methoxyphenyl)-2-naphthalenesulfonamide
;
_journal_issue 1
_journal_name_full 'Crystal Growth &amp; Design'
_journal_page_first 308
_journal_paper_doi 10.1021/cg301457v
_journal_volume 13
_journal_year 2013
_chemical_formula_sum 'C20 H21 N O3 S'
_chemical_formula_weight 355.44
_chemical_name_systematic
; 
 ? 
;
_space_group_IT_number 14
_symmetry_cell_setting monoclinic
_symmetry_space_group_name_Hall '-P 2ybc'
_symmetry_space_group_name_H-M 'P 1 21/c 1'
_atom_sites_solution_hydrogens geom
_atom_sites_solution_primary direct
_atom_sites_solution_secondary difmap
_audit_creation_method SHELXL-97
_cell_angle_alpha 90.00
_cell_angle_beta 93.911(5)
_cell_angle_gamma 90.00
_cell_formula_units_Z 4
_cell_length_a 12.744(5)
_cell_length_b 6.242(2)
_cell_length_c 22.864(9)
_cell_measurement_reflns_used 2872
_cell_measurement_temperature 150
_cell_measurement_theta_max 26.24
_cell_measurement_theta_min 2.48
_cell_volume 1814.6(12)
_computing_cell_refinement 'APEX2 (Bruker AXS, 2006)'
_computing_data_collection 'APEX2 (Bruker AXS, 2006)'
_computing_data_reduction 'SAINT (Bruker AXS, 2004)'
_computing_molecular_graphics 'XSHEL (Bruker AXS,2002)'
_computing_publication_material 'XCIF (Bruker AXS, 2001)'
_computing_structure_refinement 'SHELXL-97 (Sheldrick, 1997)'
_computing_structure_solution 'SHELXS-97 (Sheldrick, 1997)'
_diffrn_ambient_temperature 150
_diffrn_detector_area_resol_mean 8.333
_diffrn_measured_fraction_theta_full 0.991
_diffrn_measured_fraction_theta_max 0.903
_diffrn_measurement_device_type 'Bruker APEXII CCD area detector'
_diffrn_measurement_method 'phi and omega scans'
_diffrn_radiation_monochromator graphite
_diffrn_radiation_source 'sealed tube'
_diffrn_radiation_type MoK\a
_diffrn_radiation_wavelength 0.71073
_diffrn_reflns_av_R_equivalents 0.0262
_diffrn_reflns_av_sigmaI/netI 0.0365
_diffrn_reflns_limit_h_max 14
_diffrn_reflns_limit_h_min -15
_diffrn_reflns_limit_k_max 7
_diffrn_reflns_limit_k_min -7
_diffrn_reflns_limit_l_max 28
_diffrn_reflns_limit_l_min -21
_diffrn_reflns_number 8559
_diffrn_reflns_theta_full 25.00
_diffrn_reflns_theta_max 27.25
_diffrn_reflns_theta_min 1.60
_exptl_absorpt_coefficient_mu 0.197
_exptl_absorpt_correction_T_max 0.9806
_exptl_absorpt_correction_T_min 0.9255
_exptl_absorpt_correction_type empirical
_exptl_absorpt_process_details
;
SADABS Sheldrick 1996
;
_exptl_crystal_colour colourless
_exptl_crystal_density_diffrn 1.301
_exptl_crystal_density_method 'not measured'
_exptl_crystal_description plate
_exptl_crystal_F_000 752
_exptl_crystal_size_max 0.40
_exptl_crystal_size_mid 0.40
_exptl_crystal_size_min 0.10
_refine_diff_density_max 0.396
_refine_diff_density_min -0.389
_refine_diff_density_rms 0.041
_refine_ls_extinction_method none
_refine_ls_goodness_of_fit_ref 1.042
_refine_ls_hydrogen_treatment mixed
_refine_ls_matrix_type full
_refine_ls_number_parameters 259
_refine_ls_number_reflns 3666
_refine_ls_number_restraints 0
_refine_ls_restrained_S_all 1.042
_refine_ls_R_factor_all 0.0525
_refine_ls_R_factor_gt 0.0395
_refine_ls_shift/su_max 0.001
_refine_ls_shift/su_mean 0.000
_refine_ls_structure_factor_coef Fsqd
_refine_ls_weighting_details 'calc w=1/[\s^2^(Fo^2^)+(0.0579P)^2^+0.2636P] where P=(Fo^2^+2Fc^2^)/3'
_refine_ls_weighting_scheme calc
_refine_ls_wR_factor_gt 0.1063
_refine_ls_wR_factor_ref 0.1133
_reflns_number_gt 2851
_reflns_number_total 3666
_reflns_threshold_expression >2sigma(I)
_cod_data_source_file cg301457v_si_005.cif
_cod_data_source_block crystal-1d
_cod_depositor_comments
;
The following automatic conversions were performed:

'_symmetry_cell_setting' value 'Monoclinic' changed to 'monoclinic'
according to /home/saulius/struct/CIF-dictionaries/cif_core.dic
dictionary named 'cif_core.dic' version 2.4.2 from 2011-04-26.

Automatic conversion script
Id: cif_fix_values 1891 2012-01-12 08:04:46Z andrius 
;
_cod_original_sg_symbol_H-M 'P2(1)/c  '
_cod_database_code 4507281

loop_
_symmetry_equiv_pos_as_xyz
'x, y, z'
'-x, y+1/2, -z+1/2'
'-x, -y, -z'
'x, -y-1/2, z-1/2'

loop_
_atom_site_label
_atom_site_type_symbol
_atom_site_fract_x
_atom_site_fract_y
_atom_site_fract_z
_atom_site_U_iso_or_equiv
_atom_site_adp_type
_atom_site_occupancy
_atom_site_symmetry_multiplicity
_atom_site_calc_flag
_atom_site_refinement_flags
_atom_site_disorder_group
C18 C 0.5616(10) 0.5167(17) 0.0566(4) 0.060(2) Uani 0.523(13) 1 d P 1
H18A H 0.5089 0.5808 0.0811 0.072 Uiso 0.523(13) 1 calc PR 1
H18B H 0.6272 0.4959 0.0817 0.072 Uiso 0.523(13) 1 calc PR 1
C20 C 0.5224(11) 0.3023(18) 0.0354(6) 0.100(5) Uani 0.523(13) 1 d P 1
H20A H 0.5058 0.2128 0.0693 0.119 Uiso 0.523(13) 1 calc PR 1
H20B H 0.5779 0.2288 0.0147 0.119 Uiso 0.523(13) 1 calc PR 1
C22 C 0.4172(9) 0.331(2) -0.0089(6) 0.055(2) Uani 0.523(13) 1 d P 1
H22A H 0.3962 0.1901 -0.0261 0.066 Uiso 0.523(13) 1 calc PR 1
H22B H 0.3585 0.3848 0.0132 0.066 Uiso 0.523(13) 1 calc PR 1
C19 C 0.5898(9) 0.478(2) 0.0435(5) 0.062(3) Uani 0.477(13) 1 d P 2
H19A H 0.6462 0.4202 0.0202 0.075 Uiso 0.477(13) 1 calc PR 2
H19B H 0.6187 0.4951 0.0845 0.075 Uiso 0.477(13) 1 calc PR 2
C21 C 0.5016(9) 0.3286(17) 0.0413(4) 0.053(3) Uani 0.477(13) 1 d P 2
H21A H 0.4490 0.3821 0.0677 0.064 Uiso 0.477(13) 1 calc PR 2
H21B H 0.5272 0.1885 0.0568 0.064 Uiso 0.477(13) 1 calc PR 2
C23 C 0.4489(10) 0.295(2) -0.0175(5) 0.051(2) Uani 0.477(13) 1 d P 2
H23A H 0.3879 0.1980 -0.0148 0.061 Uiso 0.477(13) 1 calc PR 2
H23B H 0.4983 0.2282 -0.0437 0.061 Uiso 0.477(13) 1 calc PR 2
C1 C 0.28763(12) 0.8256(3) 0.28710(7) 0.0285(4) Uani 1 1 d . .
C2 C 0.18069(13) 0.8204(3) 0.28668(7) 0.0311(4) Uani 1 1 d . .
H2 H 0.1399 0.9290 0.2669 0.037 Uiso 1 1 calc R .
C3 C 0.13048(13) 0.6528(3) 0.31578(7) 0.0321(4) Uani 1 1 d . .
C4 C 0.01935(14) 0.6418(3) 0.31675(8) 0.0418(5) Uani 1 1 d . .
H4 H -0.0233 0.7491 0.2977 0.050 Uiso 1 1 calc R .
C5 C -0.02628(16) 0.4778(4) 0.34502(9) 0.0515(5) Uani 1 1 d . .
H5 H -0.1007 0.4714 0.3456 0.062 Uiso 1 1 calc R .
C6 C 0.03566(17) 0.3188(4) 0.37320(10) 0.0560(6) Uani 1 1 d . .
H6 H 0.0027 0.2052 0.3926 0.067 Uiso 1 1 calc R .
C7 C 0.14247(17) 0.3242(3) 0.37330(9) 0.0488(5) Uani 1 1 d . .
H7 H 0.1832 0.2144 0.3926 0.059 Uiso 1 1 calc R .
C8 C 0.19327(14) 0.4928(3) 0.34475(8) 0.0348(4) Uani 1 1 d . .
C9 C 0.30402(14) 0.5062(3) 0.34455(8) 0.0361(4) Uani 1 1 d . .
H9 H 0.3464 0.3999 0.3643 0.043 Uiso 1 1 calc R .
C10 C 0.35080(14) 0.6684(3) 0.31661(7) 0.0338(4) Uani 1 1 d . .
H10 H 0.4253 0.6761 0.3169 0.041 Uiso 1 1 calc R .
C11 C 0.32923(13) 0.8240(3) 0.14638(7) 0.0313(4) Uani 1 1 d . .
C12 C 0.30169(14) 0.9508(3) 0.09823(8) 0.0356(4) Uani 1 1 d . .
H12 H 0.3297 1.0914 0.0961 0.043 Uiso 1 1 calc R .
C13 C 0.23383(15) 0.8753(3) 0.05318(8) 0.0395(4) Uani 1 1 d . .
H13 H 0.2147 0.9637 0.0203 0.047 Uiso 1 1 calc R .
C14 C 0.19389(15) 0.6695(3) 0.05636(8) 0.0378(4) Uani 1 1 d . .
C15 C 0.22250(15) 0.5417(3) 0.10463(8) 0.0375(4) Uani 1 1 d . .
H15 H 0.1953 0.4004 0.1066 0.045 Uiso 1 1 calc R .
C16 C 0.28962(14) 0.6173(3) 0.14940(8) 0.0346(4) Uani 1 1 d . .
H16 H 0.3089 0.5289 0.1822 0.042 Uiso 1 1 calc R .
C17 C 0.0914(2) 0.7069(4) -0.03408(10) 0.0756(8) Uani 1 1 d . .
H17A H 0.0588 0.8380 -0.0203 0.113 Uiso 1 1 calc R .
H17B H 0.0399 0.6269 -0.0593 0.113 Uiso 1 1 calc R .
H17C H 0.1518 0.7443 -0.0564 0.113 Uiso 1 1 calc R .
H1 H 0.4521(16) 0.828(3) 0.2041(9) 0.050(6) Uiso 1 1 d . .
N1 N 0.40006(12) 0.9096(2) 0.19250(7) 0.0346(4) Uani 1 1 d . .
O1 O 0.43874(10) 1.0986(2) 0.28442(6) 0.0459(4) Uani 1 1 d . .
O2 O 0.27196(9) 1.17320(18) 0.22535(6) 0.0397(3) Uani 1 1 d . .
O3 O 0.12567(12) 0.5784(2) 0.01478(6) 0.0516(4) Uani 1 1 d . .
S1 S 0.34984(3) 1.02521(7) 0.24788(2) 0.03333(15) Uani 1 1 d . .

loop_
_atom_site_aniso_label
_atom_site_aniso_U_11
_atom_site_aniso_U_22
_atom_site_aniso_U_33
_atom_site_aniso_U_23
_atom_site_aniso_U_13
_atom_site_aniso_U_12
C18 0.075(7) 0.059(5) 0.044(4) -0.013(3) -0.008(4) 0.000(4)
C20 0.122(8) 0.045(4) 0.141(9) 0.063(5) 0.075(6) 0.038(5)
C22 0.061(6) 0.040(5) 0.069(5) -0.009(3) 0.037(4) -0.017(4)
C19 0.047(4) 0.094(7) 0.046(5) -0.028(4) 0.000(3) 0.022(4)
C21 0.052(4) 0.048(5) 0.057(4) 0.015(3) -0.016(4) -0.017(4)
C23 0.057(6) 0.044(4) 0.053(5) -0.012(3) 0.014(4) -0.010(4)
C1 0.0259(8) 0.0264(8) 0.0331(9) -0.0024(7) 0.0006(7) -0.0020(7)
C2 0.0284(9) 0.0322(9) 0.0322(9) -0.0007(7) -0.0014(7) 0.0004(7)
C3 0.0285(9) 0.0388(10) 0.0289(8) -0.0054(7) 0.0011(7) -0.0042(7)
C4 0.0296(10) 0.0562(12) 0.0393(10) -0.0012(9) 0.0010(8) -0.0039(9)
C5 0.0342(11) 0.0715(15) 0.0494(12) 0.0002(11) 0.0077(9) -0.0162(10)
C6 0.0519(13) 0.0574(14) 0.0606(13) 0.0081(11) 0.0181(11) -0.0179(11)
C7 0.0522(13) 0.0411(11) 0.0547(12) 0.0084(9) 0.0140(10) -0.0018(10)
C8 0.0380(10) 0.0339(10) 0.0330(9) -0.0025(7) 0.0067(8) -0.0022(8)
C9 0.0363(10) 0.0346(10) 0.0378(10) 0.0041(8) 0.0049(8) 0.0083(8)
C10 0.0272(9) 0.0355(10) 0.0388(10) -0.0006(8) 0.0021(7) 0.0027(7)
C11 0.0267(9) 0.0300(9) 0.0381(9) 0.0037(7) 0.0091(7) 0.0044(7)
C12 0.0358(10) 0.0282(9) 0.0439(10) 0.0095(8) 0.0113(8) 0.0031(8)
C13 0.0451(11) 0.0373(10) 0.0368(10) 0.0099(8) 0.0080(8) 0.0052(9)
C14 0.0415(10) 0.0366(10) 0.0362(10) -0.0009(8) 0.0080(8) 0.0040(8)
C15 0.0433(10) 0.0248(9) 0.0453(10) 0.0017(8) 0.0093(9) 0.0024(8)
C16 0.0377(10) 0.0277(9) 0.0391(10) 0.0074(7) 0.0069(8) 0.0056(8)
C17 0.103(2) 0.0736(17) 0.0466(13) 0.0121(12) -0.0221(13) -0.0145(16)
N1 0.0252(8) 0.0326(8) 0.0465(9) 0.0073(7) 0.0050(7) 0.0032(7)
O1 0.0354(7) 0.0411(8) 0.0604(9) -0.0031(6) -0.0031(6) -0.0130(6)
O2 0.0365(7) 0.0262(6) 0.0565(8) 0.0061(6) 0.0049(6) 0.0041(5)
O3 0.0662(9) 0.0463(8) 0.0412(8) 0.0008(6) -0.0038(7) -0.0043(7)
S1 0.0276(2) 0.0266(2) 0.0458(3) 0.00175(18) 0.00240(19) -0.00319(17)

loop_
_atom_type_symbol
_atom_type_description
_atom_type_scat_dispersion_real
_atom_type_scat_dispersion_imag
_atom_type_scat_source
C C 0.0033 0.0016 'International Tables Vol C Tables 4.2.6.8 and 6.1.1.4'
H H 0.0000 0.0000 'International Tables Vol C Tables 4.2.6.8 and 6.1.1.4'
N N 0.0061 0.0033 'International Tables Vol C Tables 4.2.6.8 and 6.1.1.4'
O O 0.0106 0.0060 'International Tables Vol C Tables 4.2.6.8 and 6.1.1.4'
S S 0.1246 0.1234 'International Tables Vol C Tables 4.2.6.8 and 6.1.1.4'

loop_
_geom_angle_atom_site_label_1
_geom_angle_atom_site_label_2
_geom_angle_atom_site_label_3
_geom_angle
_geom_angle_site_symmetry_1
_geom_angle_site_symmetry_3
C22 C18 C20 114.2(9) 3_665 .
C22 C18 H18A 108.7 3_665 .
C20 C18 H18A 108.7 . .
C22 C18 H18B 108.7 3_665 .
C20 C18 H18B 108.7 . .
H18A C18 H18B 107.6 . .
C18 C20 C22 110.2(10) . .
C18 C20 H20A 109.6 . .
C22 C20 H20A 109.6 . .
C18 C20 H20B 109.6 . .
C22 C20 H20B 109.6 . .
H20A C20 H20B 108.1 . .
C18 C22 C20 110.0(10) 3_665 .
C18 C22 H22A 109.7 3_665 .
C20 C22 H22A 109.7 . .
C18 C22 H22B 109.7 3_665 .
C20 C22 H22B 109.7 . .
H22A C22 H22B 108.2 . .
C21 C19 C23 109.6(10) . 3_665
C21 C19 H19A 109.7 . .
C23 C19 H19A 109.7 3_665 .
C21 C19 H19B 109.7 . .
C23 C19 H19B 109.7 3_665 .
H19A C19 H19B 108.2 . .
C19 C21 C23 115.0(11) . .
C19 C21 H21A 108.5 . .
C23 C21 H21A 108.5 . .
C19 C21 H21B 108.5 . .
C23 C21 H21B 108.5 . .
H21A C21 H21B 107.5 . .
C21 C23 C19 108.7(10) . 3_665
C21 C23 H23A 109.9 . .
C19 C23 H23A 109.9 3_665 .
C21 C23 H23B 109.9 . .
C19 C23 H23B 109.9 3_665 .
H23A C23 H23B 108.3 . .
C2 C1 C10 121.62(16) . .
C2 C1 S1 119.98(13) . .
C10 C1 S1 118.35(13) . .
C1 C2 C3 119.88(16) . .
C1 C2 H2 120.1 . .
C3 C2 H2 120.1 . .
C8 C3 C2 118.81(16) . .
C8 C3 C4 119.43(16) . .
C2 C3 C4 121.76(17) . .
C5 C4 C3 120.16(19) . .
C5 C4 H4 119.9 . .
C3 C4 H4 119.9 . .
C4 C5 C6 120.43(19) . .
C4 C5 H5 119.8 . .
C6 C5 H5 119.8 . .
C7 C6 C5 121.1(2) . .
C7 C6 H6 119.5 . .
C5 C6 H6 119.5 . .
C6 C7 C8 120.3(2) . .
C6 C7 H7 119.8 . .
C8 C7 H7 119.8 . .
C9 C8 C3 119.29(16) . .
C9 C8 C7 122.17(17) . .
C3 C8 C7 118.54(17) . .
C10 C9 C8 121.09(16) . .
C10 C9 H9 119.5 . .
C8 C9 H9 119.5 . .
C9 C10 C1 119.29(16) . .
C9 C10 H10 120.4 . .
C1 C10 H10 120.4 . .
C12 C11 C16 119.90(17) . .
C12 C11 N1 118.83(16) . .
C16 C11 N1 121.26(15) . .
C13 C12 C11 120.69(17) . .
C13 C12 H12 119.7 . .
C11 C12 H12 119.7 . .
C12 C13 C14 119.38(17) . .
C12 C13 H13 120.3 . .
C14 C13 H13 120.3 . .
O3 C14 C13 124.56(17) . .
O3 C14 C15 115.68(17) . .
C13 C14 C15 119.76(17) . .
C16 C15 C14 120.75(17) . .
C16 C15 H15 119.6 . .
C14 C15 H15 119.6 . .
C15 C16 C11 119.52(16) . .
C15 C16 H16 120.2 . .
C11 C16 H16 120.2 . .
O3 C17 H17A 109.5 . .
O3 C17 H17B 109.5 . .
H17A C17 H17B 109.5 . .
O3 C17 H17C 109.5 . .
H17A C17 H17C 109.5 . .
H17B C17 H17C 109.5 . .
C11 N1 S1 118.27(12) . .
C11 N1 H1 115.8(14) . .
S1 N1 H1 111.0(14) . .
C14 O3 C17 117.33(16) . .
O2 S1 O1 120.35(8) . .
O2 S1 N1 107.91(8) . .
O1 S1 N1 104.94(8) . .
O2 S1 C1 108.47(8) . .
O1 S1 C1 107.17(8) . .
N1 S1 C1 107.35(8) . .

loop_
_geom_bond_atom_site_label_1
_geom_bond_atom_site_label_2
_geom_bond_distance
_geom_bond_site_symmetry_2
C18 C22 1.485(19) 3_665
C18 C20 1.497(18) .
C18 H18A 0.9900 .
C18 H18B 0.9900 .
C20 C22 1.635(18) .
C20 H20A 0.9900 .
C20 H20B 0.9900 .
C22 C18 1.485(19) 3_665
C22 H22A 0.9900 .
C22 H22B 0.9900 .
C19 C21 1.457(19) .
C19 C23 1.60(2) 3_665
C19 H19A 0.9900 .
C19 H19B 0.9900 .
C21 C23 1.477(15) .
C21 H21A 0.9900 .
C21 H21B 0.9900 .
C23 C19 1.60(2) 3_665
C23 H23A 0.9900 .
C23 H23B 0.9900 .
C1 C2 1.363(2) .
C1 C10 1.411(2) .
C1 S1 1.7555(17) .
C2 C3 1.416(2) .
C2 H2 0.9500 .
C3 C8 1.416(2) .
C3 C4 1.420(2) .
C4 C5 1.362(3) .
C4 H4 0.9500 .
C5 C6 1.398(3) .
C5 H5 0.9500 .
C6 C7 1.362(3) .
C6 H6 0.9500 .
C7 C8 1.418(3) .
C7 H7 0.9500 .
C8 C9 1.414(3) .
C9 C10 1.357(2) .
C9 H9 0.9500 .
C10 H10 0.9500 .
C11 C12 1.382(2) .
C11 C16 1.389(2) .
C11 N1 1.443(2) .
C12 C13 1.382(3) .
C12 H12 0.9500 .
C13 C14 1.386(3) .
C13 H13 0.9500 .
C14 O3 1.368(2) .
C14 C15 1.390(2) .
C15 C16 1.372(2) .
C15 H15 0.9500 .
C16 H16 0.9500 .
C17 O3 1.420(3) .
C17 H17A 0.9800 .
C17 H17B 0.9800 .
C17 H17C 0.9800 .
N1 S1 1.6260(17) .
N1 H1 0.86(2) .
O1 S1 1.4361(13) .
O2 S1 1.4261(13) .
